data_7045886
loop_
_publ_author_name
'Capel Berdiell, Izar'
'Warriner, Stuart L.'
'Halcrow, Malcolm A.'

_publ_section_title
;
 Silver(i) complexes of bis- and tris-(pyrazolyl)azine derivatives -
 dimers, coordination polymers and a pentametallic assembly.
;
_journal_issue 15
_journal_name_full 'Dalton transactions (Cambridge, England : 2003)'
_journal_page_first 5269
_journal_page_last 5278
_journal_paper_doi 10.1039/C8DT00640G
_journal_volume 47
_journal_year 2018
_chemical_formula_moiety 'C52 H40 Ag5 N32, 5(B F4), 2(C H3 N O2)'
_chemical_formula_sum 'C54 H46 Ag5 B5 F20 N34 O4'
_chemical_formula_weight 2208.65
_chemical_name_systematic
'Pentakis-[2,4,6-tri(pyrazol-1-yl)pyrimidine]-pentasilver(I)penta-tetrafluoroborate dinitromethane solvate'
_space_group_IT_number 15
_space_group_name_Hall '-C 2yc'
_space_group_name_H-M_alt 'C 1 2/c 1'
_symmetry_cell_setting monoclinic
_symmetry_space_group_name_Hall '-C 2yc'
_symmetry_space_group_name_H-M 'C 1 2/c 1'
_atom_sites_solution_hydrogens geom
_atom_sites_solution_primary direct
_atom_sites_solution_secondary difmap
_audit_creation_method SHELXL-97
_audit_update_record
;
2018-01-08 deposited with the CCDC.
2018-03-16 downloaded from the CCDC.
;
_cell_angle_alpha 90.00
_cell_angle_beta 115.208(2)
_cell_angle_gamma 90.00
_cell_formula_units_Z 4
_cell_length_a 29.8766(6)
_cell_length_b 10.9444(2)
_cell_length_c 25.5649(8)
_cell_measurement_reflns_used 3810
_cell_measurement_temperature 100(2)
_cell_measurement_theta_max 23.74
_cell_measurement_theta_min 1.94
_cell_volume 7563.2(3)
_computing_cell_refinement 'XIA2 0.4.0.438-g4431aaa (Winter, 2010)'
_computing_data_reduction 'XIA2 0.4.0.438-g4431aaa (Winter, 2010)'
_computing_molecular_graphics 'XSEED (Barbour, 2001)'
_computing_publication_material 'local program'
_computing_structure_refinement 'SHELXL-97 (Sheldrick, 1997)'
_computing_structure_solution 'SHELXS-97 (Sheldrick, 1990)'
_diffrn_ambient_temperature 100(2)
_diffrn_detector 'Photon counting pixel array'
_diffrn_measured_fraction_theta_full 0.741
_diffrn_measured_fraction_theta_max 0.741
_diffrn_measurement_device 'Fixed \c 3-circle diffractometer'
_diffrn_measurement_device_type 'Fluid Film Devices'
_diffrn_measurement_method 'shutterless scans'
_diffrn_radiation_monochromator 'silicon 111'
_diffrn_radiation_source 'Diamond Light Source station I19'
_diffrn_radiation_type synchrotron
_diffrn_radiation_wavelength 0.69980
_diffrn_reflns_av_R_equivalents 0.0416
_diffrn_reflns_av_sigmaI/netI 0.0533
_diffrn_reflns_limit_h_max 36
_diffrn_reflns_limit_h_min -36
_diffrn_reflns_limit_k_max 13
_diffrn_reflns_limit_k_min -11
_diffrn_reflns_limit_l_max 27
_diffrn_reflns_limit_l_min -31
_diffrn_reflns_number 15662
_diffrn_reflns_theta_full 25.07
_diffrn_reflns_theta_max 25.07
_diffrn_reflns_theta_min 1.71
_diffrn_standards_decay_% 0
_diffrn_standards_interval_count 0
_diffrn_standards_interval_time 0
_diffrn_standards_number 0
_exptl_absorpt_coefficient_mu 1.391
_exptl_absorpt_correction_T_max 1.000
_exptl_absorpt_correction_T_min 0.992
_exptl_absorpt_correction_type empirical
_exptl_absorpt_process_details
;
SADABS (Sheldrick, 2002).  University of Gottingen, Germany.
;
_exptl_crystal_colour colourless
_exptl_crystal_density_diffrn 1.940
_exptl_crystal_density_method 'not measured'
_exptl_crystal_description fragment
_exptl_crystal_F_000 4320
_exptl_crystal_recrystallization_method 'Re-crystallisation from solvent: Nitromethane/diethyl ether'
_exptl_crystal_size_max 0.10
_exptl_crystal_size_mid 0.05
_exptl_crystal_size_min 0.05
_refine_diff_density_max 2.985
_refine_diff_density_min -1.081
_refine_diff_density_rms 0.174
_refine_ls_extinction_method none
_refine_ls_goodness_of_fit_ref 1.607
_refine_ls_hydrogen_treatment constr
_refine_ls_matrix_type full
_refine_ls_number_parameters 458
_refine_ls_number_reflns 5480
_refine_ls_number_restraints 28
_refine_ls_restrained_S_all 1.627
_refine_ls_R_factor_all 0.1127
_refine_ls_R_factor_gt 0.0870
_refine_ls_shift/su_max 0.001
_refine_ls_shift/su_mean 0.000
_refine_ls_structure_factor_coef Fsqd
_refine_ls_weighting_details 'calc w=1/[\s^2^(Fo^2^)+(0.1000P)^2^+0.0000P] where P=(Fo^2^+2Fc^2^)/3'
_refine_ls_weighting_scheme calc
_refine_ls_wR_factor_gt 0.2568
_refine_ls_wR_factor_ref 0.2701
_reflns_number_gt 3105
_reflns_number_total 5480
_reflns_threshold_expression >2sigma(I)
_cod_data_source_file c8dt00640g2.cif
_cod_data_source_block icb-81
_cod_depositor_comments 'Adding full bibliography for 7045878--7045888.cif.'
_cod_original_sg_symbol_H-M 'C 2/c'
_cod_database_code 7045886

loop_
_symmetry_equiv_pos_as_xyz
'x, y, z'
'-x, y, -z+1/2'
'x+1/2, y+1/2, z'
'-x+1/2, y+1/2, -z+1/2'
'-x, -y, -z'
'x, -y, z-1/2'
'-x+1/2, -y+1/2, -z'
'x+1/2, -y+1/2, z-1/2'

loop_
_atom_site_label
_atom_site_type_symbol
_atom_site_fract_x
_atom_site_fract_y
_atom_site_fract_z
_atom_site_U_iso_or_equiv
_atom_site_adp_type
_atom_site_occupancy
_atom_site_symmetry_multiplicity
_atom_site_calc_flag
_atom_site_refinement_flags
_atom_site_disorder_assembly
_atom_site_disorder_group
Ag1 Ag 0.5000 0.50042(10) 0.7500 0.0618(4) Uani 1 2 d S . .
Ag2 Ag 0.5000 0.15830(11) 0.7500 0.0673(4) Uani 1 2 d S . .
Ag3 Ag 0.5000 0.84137(10) 0.7500 0.0644(4) Uani 1 2 d S . .
Ag4 Ag 0.28413(3) 0.49949(8) 0.64103(4) 0.0745(4) Uani 1 1 d . A .
C5 C 0.3949(4) 0.3350(9) 0.6776(6) 0.069(4) Uani 1 1 d . . .
N6 N 0.4330(4) 0.2816(9) 0.6755(4) 0.078(3) Uani 1 1 d . . .
C7 C 0.4268(5) 0.2544(11) 0.6220(6) 0.079(3) Uani 1 1 d . . .
C8 C 0.3835(5) 0.2824(11) 0.5732(6) 0.081(4) Uani 1 1 d . . .
H8 H 0.3784 0.2624 0.5349 0.098 Uiso 1 1 calc R . .
C9 C 0.3511(5) 0.3381(9) 0.5854(6) 0.076(4) Uani 1 1 d . . .
N10 N 0.3521(4) 0.3624(8) 0.6355(6) 0.087(3) Uani 1 1 d . . .
N11 N 0.4690(4) 0.1982(10) 0.6190(5) 0.083(3) Uani 1 1 d . . .
N12 N 0.5039(4) 0.1526(7) 0.6645(4) 0.064(2) Uani 1 1 d . . .
C13 C 0.5395(5) 0.1255(13) 0.6488(7) 0.093(4) Uani 1 1 d . . .
H13 H 0.5709 0.0932 0.6739 0.111 Uiso 1 1 calc R . .
C14 C 0.5255(6) 0.1495(16) 0.5935(7) 0.106(5) Uani 1 1 d . . .
H14 H 0.5442 0.1362 0.5719 0.127 Uiso 1 1 calc R . .
C15 C 0.4816(6) 0.1941(14) 0.5743(7) 0.096(4) Uani 1 1 d . . .
H15 H 0.4618 0.2196 0.5358 0.116 Uiso 1 1 calc R . .
N16 N 0.3034(5) 0.3734(10) 0.5390(6) 0.109(4) Uani 1 1 d . . .
N17 N 0.2686(4) 0.4394(12) 0.5494(5) 0.097(3) Uani 1 1 d . A .
C18 C 0.2311(6) 0.4638(17) 0.4995(7) 0.113(6) Uani 1 1 d . . .
H18 H 0.2021 0.5089 0.4933 0.135 Uiso 1 1 calc R A .
C19 C 0.2437(7) 0.4063(16) 0.4554(7) 0.128(6) Uani 1 1 d . A .
H19 H 0.2231 0.4085 0.4151 0.154 Uiso 1 1 calc R . .
C20 C 0.2874(6) 0.3509(14) 0.4793(7) 0.106(5) Uani 1 1 d . A .
H20 H 0.3040 0.3068 0.4607 0.127 Uiso 1 1 calc R . .
N21 N 0.3974(4) 0.3558(8) 0.7330(5) 0.071(3) Uani 1 1 d . . .
N22 N 0.4417(4) 0.4063(9) 0.7776(5) 0.088(3) Uani 1 1 d . . .
C23 C 0.4316(5) 0.4189(11) 0.8233(5) 0.086(4) Uani 1 1 d . . .
H23 H 0.4533 0.4476 0.8606 0.103 Uiso 1 1 calc R A .
C24 C 0.3799(7) 0.3793(14) 0.8042(10) 0.129(7) Uani 1 1 d . A .
H24 H 0.3630 0.3817 0.8284 0.155 Uiso 1 1 calc R . .
C25 C 0.3597(6) 0.3406(11) 0.7510(8) 0.098(6) Uani 1 1 d . A .
H25 H 0.3272 0.3097 0.7296 0.118 Uiso 1 1 calc R . .
C26 C 0.3945(4) 0.6653(9) 0.7159(7) 0.071(4) Uani 1 1 d . . .
N27 N 0.4314(4) 0.7187(9) 0.7550(5) 0.080(3) Uani 1 1 d . . .
C28 C 0.4246(5) 0.7468(10) 0.8018(6) 0.077(3) Uani 1 1 d . . .
C29 C 0.3817(5) 0.7171(12) 0.8076(6) 0.083(4) Uani 1 1 d . . .
H29 H 0.3765 0.7335 0.8411 0.100 Uiso 1 1 calc R . .
C30 C 0.3492(6) 0.6630(9) 0.7606(7) 0.078(4) Uani 1 1 d . . .
N31 N 0.3517(4) 0.6397(9) 0.7113(5) 0.088(3) Uani 1 1 d . A .
N32 N 0.4670(4) 0.8019(9) 0.8484(5) 0.077(3) Uani 1 1 d . A .
N33 N 0.5031(4) 0.8483(7) 0.8391(4) 0.062(2) Uani 1 1 d . A .
C34 C 0.5352(6) 0.8718(17) 0.8875(8) 0.113(6) Uani 1 1 d . . .
H34 H 0.5664 0.9041 0.8930 0.136 Uiso 1 1 calc R A .
C35 C 0.5247(7) 0.8509(15) 0.9298(8) 0.116(6) Uani 1 1 d . . .
H35 H 0.5456 0.8625 0.9697 0.139 Uiso 1 1 calc R . .
C36 C 0.4782(7) 0.8093(14) 0.9069(6) 0.101(5) Uani 1 1 d . . .
H36 H 0.4578 0.7898 0.9259 0.121 Uiso 1 1 calc R A .
N37 N 0.3020(4) 0.6254(10) 0.7619(5) 0.097(3) Uani 1 1 d . A .
N38 N 0.2667(4) 0.5601(13) 0.7130(6) 0.114(4) Uani 1 1 d . . .
C39 C 0.2298(6) 0.5304(19) 0.7249(8) 0.132(8) Uani 1 1 d . . .
H39 H 0.2026 0.4794 0.7025 0.159 Uiso 1 1 calc R . .
C40 C 0.2376(7) 0.5863(18) 0.7758(12) 0.160(8) Uani 1 1 d . . .
H40 H 0.2152 0.5830 0.7933 0.192 Uiso 1 1 calc R A .
C41 C 0.2834(7) 0.6502(16) 0.7994(7) 0.126(6) Uani 1 1 d . A .
H41 H 0.2972 0.6985 0.8335 0.151 Uiso 1 1 calc R . .
N42 N 0.3992(4) 0.6441(9) 0.6632(6) 0.081(3) Uani 1 1 d . A .
N43 N 0.4429(4) 0.5950(9) 0.6643(5) 0.085(3) Uani 1 1 d . . .
C44 C 0.4339(6) 0.5768(13) 0.6092(6) 0.089(4) Uani 1 1 d . . .
H44 H 0.4557 0.5370 0.5964 0.107 Uiso 1 1 calc R . .
C45 C 0.3885(7) 0.6238(17) 0.5736(10) 0.155(9) Uani 1 1 d . . .
H45 H 0.3766 0.6303 0.5328 0.186 Uiso 1 1 calc R A .
C46 C 0.3615(7) 0.6613(10) 0.6048(8) 0.097(5) Uani 1 1 d . A .
H46 H 0.3284 0.6896 0.5914 0.116 Uiso 1 1 calc R . .
B47 B 0.6309(3) 0.9973(9) 0.8157(4) 0.050(3) Uani 1 1 d D . .
F48 F 0.6542(2) 1.1075(5) 0.8269(3) 0.0742(17) Uani 1 1 d D A .
F49A F 0.6550(8) 0.9147(18) 0.8600(9) 0.113(11) Uiso 0.34 1 d PD A 1
F50A F 0.6408(10) 0.948(2) 0.7681(10) 0.114(8) Uiso 0.34 1 d PD A 1
F51A F 0.5803(4) 0.9981(13) 0.7950(11) 0.047(4) Uiso 0.34 1 d PD A 1
F49B F 0.6216(12) 0.986(2) 0.8682(10) 0.157(13) Uiso 0.33 1 d PD A 2
F50B F 0.6581(5) 0.9003(11) 0.8161(9) 0.047(6) Uiso 0.33 1 d PD A 2
F51B F 0.5840(5) 0.9998(14) 0.7718(9) 0.068(6) Uiso 0.33 1 d PD A 2
F51C F 0.5865(7) 0.9985(16) 0.8198(13) 0.083(8) Uiso 0.33 1 d PD A 3
F50C F 0.6159(12) 0.989(2) 0.7527(7) 0.132(11) Uiso 0.33 1 d PD A 3
F49C F 0.6577(5) 0.8963(11) 0.8380(11) 0.047(5) Uiso 0.33 1 d PD A 3

loop_
_atom_site_aniso_label
_atom_site_aniso_U_11
_atom_site_aniso_U_22
_atom_site_aniso_U_33
_atom_site_aniso_U_23
_atom_site_aniso_U_13
_atom_site_aniso_U_12
Ag1 0.0548(7) 0.0552(7) 0.0737(8) 0.000 0.0256(6) 0.000
Ag2 0.0577(8) 0.0636(8) 0.0740(8) 0.000 0.0218(6) 0.000
Ag3 0.0546(8) 0.0603(8) 0.0807(8) 0.000 0.0312(6) 0.000
Ag4 0.0546(6) 0.0627(6) 0.0989(7) 0.0002(4) 0.0256(5) -0.0005(4)
C5 0.030(6) 0.038(6) 0.106(10) -0.019(6) -0.002(6) 0.004(5)
N6 0.072(7) 0.059(6) 0.100(8) 0.009(5) 0.033(6) 0.008(5)
C7 0.071(9) 0.074(8) 0.083(8) -0.005(7) 0.025(7) -0.006(7)
C8 0.092(10) 0.053(7) 0.096(9) 0.005(7) 0.038(8) -0.010(7)
C9 0.103(11) 0.039(7) 0.089(10) -0.013(6) 0.045(8) 0.008(6)
N10 0.081(8) 0.046(5) 0.135(10) 0.018(6) 0.047(8) -0.002(5)
N11 0.077(8) 0.089(8) 0.094(8) 0.006(6) 0.046(7) 0.018(6)
N12 0.056(6) 0.039(5) 0.089(7) -0.005(4) 0.022(6) -0.002(4)
C13 0.070(9) 0.115(11) 0.089(10) -0.009(8) 0.029(8) -0.019(8)
C14 0.069(10) 0.166(16) 0.089(11) -0.017(9) 0.039(8) -0.026(10)
C15 0.100(12) 0.104(11) 0.090(10) -0.009(8) 0.044(9) 0.010(9)
N16 0.090(9) 0.073(7) 0.121(10) 0.021(7) 0.004(8) -0.009(7)
N17 0.060(7) 0.089(8) 0.133(10) 0.009(7) 0.033(7) 0.003(6)
C18 0.073(10) 0.165(16) 0.067(9) 0.028(9) -0.002(7) -0.008(10)
C19 0.114(14) 0.119(15) 0.104(12) 0.014(11) 0.001(11) -0.020(11)
C20 0.113(13) 0.101(11) 0.085(10) 0.005(8) 0.023(9) -0.003(10)
N21 0.073(7) 0.057(6) 0.093(8) 0.008(5) 0.044(6) -0.007(5)
N22 0.087(8) 0.066(7) 0.102(8) 0.004(6) 0.032(7) 0.006(6)
C23 0.120(12) 0.076(9) 0.081(8) 0.000(7) 0.060(8) 0.016(8)
C24 0.110(14) 0.066(10) 0.25(2) 0.043(13) 0.109(16) 0.016(10)
C25 0.069(10) 0.044(7) 0.164(15) -0.042(8) 0.032(10) -0.012(6)
C26 0.021(6) 0.047(6) 0.144(12) -0.044(7) 0.033(6) -0.017(5)
N27 0.098(8) 0.060(6) 0.105(8) 0.004(6) 0.065(7) 0.005(6)
C28 0.081(9) 0.056(7) 0.110(10) 0.009(7) 0.056(8) 0.014(6)
C29 0.083(9) 0.067(8) 0.108(10) 0.010(8) 0.049(8) 0.002(7)
C30 0.104(11) 0.034(6) 0.097(10) -0.010(6) 0.044(9) -0.007(6)
N31 0.104(10) 0.047(6) 0.100(9) 0.006(5) 0.030(7) 0.000(6)
N32 0.069(7) 0.077(7) 0.091(8) -0.013(6) 0.039(6) -0.014(6)
N33 0.054(6) 0.043(5) 0.078(7) 0.001(4) 0.017(5) 0.005(4)
C34 0.072(10) 0.183(18) 0.103(12) 0.059(12) 0.055(10) 0.039(10)
C35 0.089(12) 0.102(12) 0.128(14) -0.015(10) 0.019(11) 0.005(9)
C36 0.122(14) 0.125(12) 0.069(9) 0.011(8) 0.053(9) 0.006(10)
N37 0.093(9) 0.064(7) 0.139(10) 0.005(6) 0.055(8) -0.001(6)
N38 0.062(7) 0.110(9) 0.163(12) -0.008(9) 0.042(8) 0.003(7)
C39 0.083(11) 0.21(2) 0.143(15) -0.041(13) 0.089(12) -0.009(11)
C40 0.106(14) 0.129(16) 0.30(3) 0.048(17) 0.136(17) 0.009(12)
C41 0.127(15) 0.155(16) 0.138(13) -0.014(11) 0.096(13) 0.009(12)
N42 0.050(6) 0.061(6) 0.118(9) 0.031(6) 0.022(7) 0.010(5)
N43 0.096(8) 0.068(7) 0.095(8) 0.011(6) 0.044(6) -0.005(6)
C44 0.106(11) 0.080(10) 0.092(10) -0.016(8) 0.054(8) -0.030(9)
C45 0.079(12) 0.102(13) 0.21(2) 0.001(14) -0.014(13) -0.013(10)
C46 0.117(13) 0.039(7) 0.149(15) -0.024(7) 0.070(13) -0.004(7)
B47 0.048(6) 0.056(7) 0.048(6) -0.006(6) 0.020(5) 0.009(6)
F48 0.071(4) 0.041(4) 0.106(5) -0.008(3) 0.033(3) -0.008(3)

loop_
_atom_type_symbol
_atom_type_description
_atom_type_scat_dispersion_real
_atom_type_scat_dispersion_imag
_atom_type_scat_source
C C 0.0033 0.0016 'International Tables Vol C Tables 4.2.6.8 and 6.1.1.4'
H H 0.0000 0.0000 'International Tables Vol C Tables 4.2.6.8 and 6.1.1.4'
N N 0.0061 0.0033 'International Tables Vol C Tables 4.2.6.8 and 6.1.1.4'
O O 0.0106 0.0060 'International Tables Vol C Tables 4.2.6.8 and 6.1.1.4'
Ag Ag -0.8971 1.1015 'International Tables Vol C Tables 4.2.6.8 and 6.1.1.4'
B B 0.0013 0.0007 'International Tables Vol C Tables 4.2.6.8 and 6.1.1.4'
F F 0.0171 0.0103 'International Tables Vol C Tables 4.2.6.8 and 6.1.1.4'

loop_
_geom_angle_atom_site_label_1
_geom_angle_atom_site_label_2
_geom_angle_atom_site_label_3
_geom_angle
_geom_angle_site_symmetry_1
_geom_angle_site_symmetry_3
N43 Ag1 N43 128.1(5) 2_656 .
N43 Ag1 N22 104.2(4) . 2_656
N43 Ag1 N22 97.7(3) . .
N22 Ag1 N22 128.6(5) 2_656 .
N12 Ag2 N12 176.8(4) . 2_656
N12 Ag2 N6 68.2(4) . .
N12 Ag2 N6 113.7(3) . 2_656
N6 Ag2 N6 114.4(5) . 2_656
N33 Ag3 N33 176.1(4) . 2_656
N33 Ag3 N27 113.0(3) . 2_656
N33 Ag3 N27 69.3(4) . .
N27 Ag3 N27 115.0(5) 2_656 .
N33 Ag3 F51A 84.4(6) . .
N27 Ag3 F51A 153.6(6) . .
N33 Ag3 F51A 93.1(6) . 2_656
N27 Ag3 F51A 76.7(4) . 2_656
F51A Ag3 F51A 103.5(6) . 2_656
N33 Ag3 F51B 97.3(5) . .
N27 Ag3 F51B 166.5(5) . .
N33 Ag3 F51B 80.4(5) . 2_656
N27 Ag3 F51B 70.7(4) . 2_656
F51A Ag3 F51B 103.6(4) . 2_656
F51B Ag3 F51B 106.6(6) . 2_656
N33 Ag3 F51C 73.8(5) . .
N27 Ag3 F51C 143.1(5) . .
N33 Ag3 F51C 103.9(5) . 2_656
N27 Ag3 F51C 79.6(4) . 2_656
F51A Ag3 F51C 105.6(4) . 2_656
F51B Ag3 F51C 103.2(5) . 2_656
F51C Ag3 F51C 109.6(7) . 2_656
N38 Ag4 N17 157.1(4) . .
N38 Ag4 N31 68.4(4) . .
N17 Ag4 N31 130.3(4) . .
N38 Ag4 N10 133.6(4) . .
N17 Ag4 N10 66.2(4) . .
N31 Ag4 N10 89.0(4) . .
N6 C5 N10 129.4(14) . .
N6 C5 N21 116.3(11) . .
N10 C5 N21 113.9(12) . .
C5 N6 C7 113.6(11) . .
C5 N6 Ag2 130.1(9) . .
C7 N6 Ag2 112.2(8) . .
N6 C7 C8 122.6(12) . .
N6 C7 N11 114.2(11) . .
C8 C7 N11 123.2(12) . .
C9 C8 C7 113.2(13) . .
C9 C8 H8 123.4 . .
C7 C8 H8 123.4 . .
C8 C9 N10 129.1(14) . .
C8 C9 N16 120.0(13) . .
N10 C9 N16 110.6(13) . .
C9 N10 C5 111.8(12) . .
C9 N10 Ag4 119.1(9) . .
C5 N10 Ag4 127.2(10) . .
N12 N11 C15 110.1(11) . .
N12 N11 C7 120.5(11) . .
C15 N11 C7 129.1(13) . .
N11 N12 C13 105.0(11) . .
N11 N12 Ag2 120.9(8) . .
C13 N12 Ag2 133.4(10) . .
C14 C13 N12 110.6(14) . .
C14 C13 H13 124.7 . .
N12 C13 H13 124.7 . .
C15 C14 C13 107.0(14) . .
C15 C14 H14 126.5 . .
C13 C14 H14 126.5 . .
C14 C15 N11 107.3(14) . .
C14 C15 H15 126.4 . .
N11 C15 H15 126.4 . .
N17 N16 C20 111.4(12) . .
N17 N16 C9 122.2(13) . .
C20 N16 C9 126.3(15) . .
C18 N17 N16 108.5(14) . .
C18 N17 Ag4 130.7(13) . .
N16 N17 Ag4 120.6(9) . .
N17 C18 C19 105.4(16) . .
N17 C18 H18 127.3 . .
C19 C18 H18 127.3 . .
C20 C19 C18 111.4(15) . .
C20 C19 H19 124.3 . .
C18 C19 H19 124.3 . .
C19 C20 N16 103.2(15) . .
C19 C20 H20 128.4 . .
N16 C20 H20 128.4 . .
C25 N21 C5 127.6(12) . .
C25 N21 N22 112.6(11) . .
C5 N21 N22 119.7(10) . .
C23 N22 N21 104.9(11) . .
C23 N22 Ag1 133.2(9) . .
N21 N22 Ag1 118.4(7) . .
N22 C23 C24 106.1(13) . .
N22 C23 H23 126.9 . .
C24 C23 H23 126.9 . .
C25 C24 C23 113.2(16) . .
C25 C24 H24 123.4 . .
C23 C24 H24 123.4 . .
C24 C25 N21 103.0(13) . .
C24 C25 H25 128.5 . .
N21 C25 H25 128.5 . .
N31 C26 N27 132.7(14) . .
N31 C26 N42 112.2(11) . .
N27 C26 N42 114.5(10) . .
C26 N27 C28 113.6(12) . .
C26 N27 Ag3 131.5(9) . .
C28 N27 Ag3 111.4(8) . .
N27 C28 C29 122.8(13) . .
N27 C28 N32 114.9(11) . .
C29 C28 N32 122.1(12) . .
C30 C29 C28 111.2(13) . .
C30 C29 H29 124.4 . .
C28 C29 H29 124.4 . .
N31 C30 C29 129.6(14) . .
N31 C30 N37 114.0(13) . .
C29 C30 N37 116.3(13) . .
C26 N31 C30 109.6(12) . .
C26 N31 Ag4 131.4(10) . .
C30 N31 Ag4 116.0(9) . .
N33 N32 C36 109.8(11) . .
N33 N32 C28 120.8(11) . .
C36 N32 C28 129.3(12) . .
C34 N33 N32 104.4(11) . .
C34 N33 Ag3 135.2(10) . .
N32 N33 Ag3 119.6(8) . .
N33 C34 C35 116.8(16) . .
N33 C34 H34 121.6 . .
C35 C34 H34 121.6 . .
C34 C35 C36 106.0(16) . .
C34 C35 H35 127.0 . .
C36 C35 H35 127.0 . .
C35 C36 N32 102.6(14) . .
C35 C36 H36 128.7 . .
N32 C36 H36 128.7 . .
C41 N37 N38 110.6(13) . .
C41 N37 C30 130.9(14) . .
N38 N37 C30 118.3(12) . .
C39 N38 N37 107.6(14) . .
C39 N38 Ag4 129.8(13) . .
N37 N38 Ag4 121.7(9) . .
N38 C39 C40 107.0(17) . .
N38 C39 H39 126.5 . .
C40 C39 H39 126.5 . .
C39 C40 C41 111.7(16) . .
C39 C40 H40 124.2 . .
C41 C40 H40 124.2 . .
N37 C41 C40 102.5(16) . .
N37 C41 H41 128.8 . .
C40 C41 H41 128.8 . .
N43 N42 C26 120.5(10) . .
N43 N42 C46 112.3(12) . .
C26 N42 C46 127.1(11) . .
C44 N43 N42 105.6(11) . .
C44 N43 Ag1 131.0(10) . .
N42 N43 Ag1 119.0(8) . .
N43 C44 C45 110.0(16) . .
N43 C44 H44 125.0 . .
C45 C44 H44 125.0 . .
C44 C45 C46 112(2) . .
C44 C45 H45 124.0 . .
C46 C45 H45 124.0 . .
C45 C46 N42 99.3(15) . .
C45 C46 H46 130.3 . .
N42 C46 H46 130.3 . .
F48 B47 F51A 117.1(9) . .
F48 B47 F49A 111.4(11) . .
F51A B47 F49A 115.1(12) . .
F48 B47 F50A 103.6(10) . .
F51A B47 F50A 105.0(12) . .
F49A B47 F50A 102.5(12) . .
F50B B47 F48 116.5(9) . .
F50B B47 F51B 115.3(11) . .
F48 B47 F51B 114.0(9) . .
F50B B47 F49B 106.1(12) . .
F48 B47 F49B 99.1(10) . .
F51B B47 F49B 102.9(12) . .
F49C B47 F48 118.7(9) . .
F49C B47 F51C 113.5(12) . .
F48 B47 F51C 113.6(10) . .
F49C B47 F50C 105.2(12) . .
F48 B47 F50C 99.8(10) . .
F51C B47 F50C 103.2(12) . .
B47 F51A Ag3 140.6(10) . .
B47 F51B Ag3 130.0(12) . .
B47 F51C Ag3 124.6(13) . .

loop_
_geom_bond_atom_site_label_1
_geom_bond_atom_site_label_2
_geom_bond_distance
Ag1 N43 2.366(10)
Ag1 N22 2.374(11)
Ag2 N12 2.238(10)
Ag2 N6 2.491(10)
Ag3 N33 2.240(10)
Ag3 N27 2.498(10)
Ag3 F51A 2.771(13)
Ag3 F51B 2.902(17)
Ag3 F51C 2.98(2)
Ag4 N38 2.216(14)
Ag4 N17 2.282(13)
Ag4 N31 2.563(11)
Ag4 N10 2.578(11)
Ag1 Ag3 3.7315(16)
Ag1 Ag2 3.7443(16)
Ag1 Ag4 5.8354(9)
Ag2 Ag4 6.9279(11)
Ag2 Ag3 7.4758(16)
Ag3 Ag4 6.9319(11)
C5 N6 1.300(15)
C5 N10 1.309(14)
C5 N21 1.405(17)
N6 C7 1.333(14)
C7 C8 1.397(16)
C7 N11 1.435(15)
C8 C9 1.289(17)
C8 H8 0.9500
C9 N10 1.296(15)
C9 N16 1.465(17)
N11 N12 1.288(13)
N11 C15 1.347(17)
N12 C13 1.321(16)
C13 C14 1.319(19)
C13 H13 0.9500
C14 C15 1.28(2)
C14 H14 0.9500
C15 H15 0.9500
N16 N17 1.382(16)
N16 C20 1.413(16)
N17 C18 1.318(16)
C18 C19 1.47(2)
C18 H18 0.9500
C19 C20 1.33(2)
C19 H19 0.9500
C20 H20 0.9500
N21 C25 1.397(19)
N21 N22 1.440(14)
N22 C23 1.332(13)
C23 C24 1.474(19)
C23 H23 0.9500
C24 C25 1.30(2)
C24 H24 0.9500
C25 H25 0.9500
C26 N31 1.265(14)
C26 N27 1.271(14)
C26 N42 1.433(18)
N27 C28 1.332(14)
C28 C29 1.390(16)
C28 N32 1.450(15)
C29 C30 1.320(17)
C29 H29 0.9500
C30 N31 1.319(16)
C30 N37 1.482(17)
N32 N33 1.303(13)
N32 C36 1.389(16)
N33 C34 1.227(18)
C34 C35 1.27(2)
C34 H34 0.9500
C35 C36 1.34(2)
C35 H35 0.9500
C36 H36 0.9500
N37 C41 1.327(16)
N37 N38 1.436(15)
N38 C39 1.305(18)
C39 C40 1.36(3)
C39 H39 0.9500
C40 C41 1.42(2)
C40 H40 0.9500
C41 H41 0.9500
N42 N43 1.401(14)
N42 C46 1.45(2)
N43 C44 1.332(14)
C44 C45 1.371(19)
C44 H44 0.9500
C45 C46 1.41(3)
C45 H45 0.9500
C46 H46 0.9500
B47 F48 1.360(10)
B47 F51A 1.370(13)
B47 F49A 1.386(14)
B47 F50A 1.473(15)
B47 F50B 1.336(12)
B47 F51B 1.372(14)
B47 F49B 1.485(15)
B47 F49C 1.341(12)
B47 F51C 1.374(14)
B47 F50C 1.480(16)
